data_4319059
loop_
_publ_author_name
'Chayan Das'
'Amit K. Ghosh'
'Chen-Hsiung Hung'
'Gene-Hsiang Lee'
'Shie-Ming Peng'
'Sreebrata Goswami'

_publ_section_title
;
 Metal-Promoted Aromatic Ring Amination and Deamination Reactions at a
 Diazo Ligand Coordinated to Rhodium and Ruthenium
;
_journal_name_full 'Inorganic Chemistry'
_journal_page_first 7125
_journal_page_last 7135
_journal_paper_doi 10.1021/ic020421c
_journal_volume 41
_journal_year 2002
_chemical_formula_sum 'C28 H30 Cl2 N7 O4 Rh'
_chemical_formula_weight 702.40
_chemical_name_systematic
;
  ?
;
_space_group_IT_number 14
_symmetry_cell_setting monoclinic
_symmetry_space_group_name_Hall '-P 2ybc'
_symmetry_space_group_name_H-M 'P 1 21/c 1'
_atom_sites_solution_hydrogens geom
_atom_sites_solution_primary direct
_atom_sites_solution_secondary difmap
_audit_creation_method SHELXL-97
_cell_angle_alpha 90.00
_cell_angle_beta 101.5580(10)
_cell_angle_gamma 90.00
_cell_formula_units_Z 4
_cell_length_a 19.7142(11)
_cell_length_b 7.8744(4)
_cell_length_c 20.4434(11)
_cell_measurement_temperature 293(2)
_cell_volume 3109.2(3)
_computing_cell_refinement 'Bruker SMART'
_computing_data_collection 'Bruker SMART'
_computing_data_reduction 'Bruker SHELXTL'
_computing_molecular_graphics 'Bruker SHELXTL'
_computing_publication_material 'Bruker SHELXTL'
_computing_structure_refinement 'SHELXL-97 (Sheldrick, 1997)'
_computing_structure_solution 'SHELXS-97 (Sheldrick, 1990)'
_diffrn_ambient_temperature 293(2)
_diffrn_measured_fraction_theta_full 0.989
_diffrn_measured_fraction_theta_max 0.989
_diffrn_measurement_device_type 'CCD area detector'
_diffrn_measurement_method 'phi and omega scans'
_diffrn_radiation_monochromator graphite
_diffrn_radiation_source 'fine-focus sealed tube'
_diffrn_radiation_type MoK\a
_diffrn_radiation_wavelength 0.71073
_diffrn_reflns_av_R_equivalents 0.0261
_diffrn_reflns_av_sigmaI/netI 0.0748
_diffrn_reflns_limit_h_max 25
_diffrn_reflns_limit_h_min -25
_diffrn_reflns_limit_k_max 10
_diffrn_reflns_limit_k_min -9
_diffrn_reflns_limit_l_max 26
_diffrn_reflns_limit_l_min -16
_diffrn_reflns_number 19165
_diffrn_reflns_theta_full 27.53
_diffrn_reflns_theta_max 27.53
_diffrn_reflns_theta_min 2.03
_exptl_absorpt_coefficient_mu 0.766
_exptl_absorpt_correction_T_max 0.9486
_exptl_absorpt_correction_T_min 0.8629
_exptl_absorpt_correction_type 'Empirical Used SADABS'
_exptl_crystal_colour Black
_exptl_crystal_density_diffrn 1.501
_exptl_crystal_density_method 'not measured'
_exptl_crystal_description Cubic
_exptl_crystal_F_000 1432
_exptl_crystal_size_max 0.24
_exptl_crystal_size_mid 0.23
_exptl_crystal_size_min 0.21
_refine_diff_density_max 0.730
_refine_diff_density_min -0.466
_refine_diff_density_rms 0.070
_refine_ls_extinction_method none
_refine_ls_goodness_of_fit_ref 0.864
_refine_ls_hydrogen_treatment mixed
_refine_ls_matrix_type full
_refine_ls_number_parameters 379
_refine_ls_number_reflns 7097
_refine_ls_number_restraints 0
_refine_ls_restrained_S_all 0.864
_refine_ls_R_factor_all 0.0724
_refine_ls_R_factor_gt 0.0378
_refine_ls_shift/su_max 0.000
_refine_ls_shift/su_mean 0.000
_refine_ls_structure_factor_coef Fsqd
_refine_ls_weighting_details 'calc w=1/[\s^2^(Fo^2^)+(0.0408P)^2^+0.0000P] where P=(Fo^2^+2Fc^2^)/3'
_refine_ls_weighting_scheme calc
_refine_ls_wR_factor_gt 0.0895
_refine_ls_wR_factor_ref 0.0972
_reflns_number_gt 3989
_reflns_number_total 7097
_reflns_threshold_expression >2sigma(I)
_cod_data_source_file ic020421c_2.cif
_cod_data_source_block '[RhCl(pap)(L1a)]Cl.4H20,(3a.4H2O)'
_cod_depositor_comments
;
The following automatic conversions were performed:

'_symmetry_cell_setting' value 'Monoclinic' changed to 'monoclinic'
according to the built-in table from CIF Core dictionary named
'cif_core.dic' version 2.4.1 from 2010-06-29.

Automatic conversion script
Id: cif_fix_values 1646 2011-03-28 12:23:43Z adriana 
;
_cod_database_code 4319059

loop_
_symmetry_equiv_pos_as_xyz
'x, y, z'
'-x, y+1/2, -z+1/2'
'-x, -y, -z'
'x, -y-1/2, z-1/2'

loop_
_atom_site_label
_atom_site_type_symbol
_atom_site_fract_x
_atom_site_fract_y
_atom_site_fract_z
_atom_site_U_iso_or_equiv
_atom_site_adp_type
_atom_site_occupancy
_atom_site_symmetry_multiplicity
_atom_site_calc_flag
_atom_site_refinement_flags
_atom_site_disorder_assembly
_atom_site_disorder_group
Rh1 Rh 0.215356(13) 0.25813(3) 0.494890(13) 0.03717(9) Uani 1 1 d . . .
Cl1 Cl 0.19539(5) 0.49936(11) 0.42745(5) 0.0532(3) Uani 1 1 d . . .
N1 N 0.28745(14) 0.3926(3) 0.56085(15) 0.0449(7) Uani 1 1 d . . .
N2 N 0.18531(16) 0.4545(4) 0.60236(15) 0.0485(8) Uani 1 1 d . . .
N3 N 0.15867(14) 0.3586(3) 0.55209(14) 0.0400(7) Uani 1 1 d . . .
N4 N 0.12172(14) 0.1632(3) 0.44781(15) 0.0420(7) Uani 1 1 d . . .
N5 N 0.27392(13) 0.1321(4) 0.43794(15) 0.0423(7) Uani 1 1 d . . .
N6 N 0.28070(14) -0.0635(4) 0.52529(16) 0.0486(8) Uani 1 1 d . . .
N7 N 0.24460(14) 0.0462(3) 0.54801(14) 0.0412(7) Uani 1 1 d . . .
C1 C 0.35458(19) 0.4112(5) 0.5647(2) 0.0599(11) Uani 1 1 d . . .
H1 H 0.3753 0.3606 0.5326 0.072 Uiso 1 1 calc R . .
C2 C 0.3952(2) 0.5044(6) 0.6156(3) 0.0783(14) Uani 1 1 d . . .
H2 H 0.4427 0.5133 0.6183 0.094 Uiso 1 1 calc R . .
C3 C 0.3645(2) 0.5825(6) 0.6616(2) 0.0795(14) Uani 1 1 d . . .
H3 H 0.3909 0.6480 0.6952 0.095 Uiso 1 1 calc R . .
C4 C 0.2945(2) 0.5644(5) 0.6582(2) 0.0645(12) Uani 1 1 d . . .
H4 H 0.2732 0.6150 0.6900 0.077 Uiso 1 1 calc R . .
C5 C 0.25656(19) 0.4702(4) 0.60705(19) 0.0474(9) Uani 1 1 d . . .
C6 C 0.08977(17) 0.3205(4) 0.53568(18) 0.0399(8) Uani 1 1 d . . .
C7 C 0.04109(19) 0.3749(4) 0.5728(2) 0.0514(10) Uani 1 1 d . . .
H7 H 0.0551 0.4369 0.6119 0.062 Uiso 1 1 calc R . .
C8 C -0.0266(2) 0.3358(5) 0.5508(2) 0.0612(12) Uani 1 1 d . . .
H8 H -0.0593 0.3694 0.5752 0.073 Uiso 1 1 calc R . .
C9 C -0.04712(19) 0.2441(4) 0.4911(2) 0.0583(11) Uani 1 1 d . . .
H9 H -0.0939 0.2219 0.4757 0.070 Uiso 1 1 calc R . .
C10 C -0.00101(18) 0.1869(4) 0.4550(2) 0.0521(10) Uani 1 1 d . . .
H10 H -0.0163 0.1252 0.4161 0.062 Uiso 1 1 calc R . .
C11 C 0.07113(18) 0.2217(4) 0.47696(19) 0.0431(9) Uani 1 1 d . . .
C12 C 0.10805(18) 0.0911(4) 0.38263(19) 0.0435(9) Uani 1 1 d . . .
C13 C 0.0767(2) 0.1835(5) 0.3285(2) 0.0721(13) Uani 1 1 d . . .
H13 H 0.0620 0.2939 0.3341 0.087 Uiso 1 1 calc R . .
C14 C 0.0667(3) 0.1131(6) 0.2655(2) 0.0985(17) Uani 1 1 d . . .
H14 H 0.0447 0.1753 0.2287 0.118 Uiso 1 1 calc R . .
C15 C 0.0895(3) -0.0491(7) 0.2573(2) 0.0962(17) Uani 1 1 d . . .
H15 H 0.0831 -0.0962 0.2148 0.115 Uiso 1 1 calc R . .
C16 C 0.1210(2) -0.1402(6) 0.3108(2) 0.0738(13) Uani 1 1 d . . .
H16 H 0.1362 -0.2501 0.3052 0.089 Uiso 1 1 calc R . .
C17 C 0.13068(18) -0.0707(5) 0.3736(2) 0.0514(10) Uani 1 1 d . . .
H17 H 0.1527 -0.1335 0.4103 0.062 Uiso 1 1 calc R . .
C18 C 0.28859(19) 0.1771(5) 0.3795(2) 0.0554(10) Uani 1 1 d . . .
H18 H 0.2752 0.2834 0.3616 0.066 Uiso 1 1 calc R . .
C19 C 0.3235(2) 0.0675(5) 0.3451(2) 0.0688(12) Uani 1 1 d . . .
H19 H 0.3346 0.1019 0.3050 0.083 Uiso 1 1 calc R . .
C20 C 0.3420(2) -0.0910(6) 0.3695(2) 0.0704(13) Uani 1 1 d . . .
H20 H 0.3642 -0.1656 0.3455 0.084 Uiso 1 1 calc R . .
C21 C 0.32733(19) -0.1395(5) 0.4298(2) 0.0605(11) Uani 1 1 d . . .
H21 H 0.3399 -0.2462 0.4477 0.073 Uiso 1 1 calc R . .
C22 C 0.29317(17) -0.0239(5) 0.46306(19) 0.0474(9) Uani 1 1 d . . .
C23 C 0.2393(2) 0.0217(4) 0.61625(18) 0.0471(9) Uani 1 1 d . . .
C24 C 0.2994(2) 0.0079(5) 0.6650(2) 0.0706(13) Uani 1 1 d . . .
H24 H 0.3426 0.0093 0.6533 0.085 Uiso 1 1 calc R . .
C25 C 0.2941(3) -0.0075(6) 0.7298(3) 0.0958(18) Uani 1 1 d . . .
H25 H 0.3340 -0.0135 0.7628 0.115 Uiso 1 1 calc R . .
C26 C 0.2315(4) -0.0142(6) 0.7468(3) 0.101(2) Uani 1 1 d . . .
H26 H 0.2290 -0.0275 0.7914 0.122 Uiso 1 1 calc R . .
C27 C 0.1708(3) -0.0016(5) 0.6992(3) 0.0859(16) Uani 1 1 d . . .
H27 H 0.1282 -0.0066 0.7119 0.103 Uiso 1 1 calc R . .
C28 C 0.1741(2) 0.0183(5) 0.6324(2) 0.0615(11) Uani 1 1 d . . .
H28 H 0.1341 0.0290 0.5997 0.074 Uiso 1 1 calc R . .
Cl2 Cl 0.41191(6) 0.48203(16) 0.39728(7) 0.0924(4) Uani 1 1 d . . .
O1 O 0.50787(19) 0.2601(4) 0.4980(2) 0.1129(13) Uani 1 1 d . . .
O2 O 0.4508(2) 0.2606(5) 0.2792(3) 0.1651(19) Uani 1 1 d . . .
O3 O 0.4974(3) 0.4561(7) 0.1925(3) 0.207(2) Uani 1 1 d . . .
O4 O 0.44168(18) 0.4692(5) 0.0621(2) 0.1311(15) Uani 1 1 d . . .

loop_
_atom_site_aniso_label
_atom_site_aniso_U_11
_atom_site_aniso_U_22
_atom_site_aniso_U_33
_atom_site_aniso_U_23
_atom_site_aniso_U_13
_atom_site_aniso_U_12
Rh1 0.03850(15) 0.04078(16) 0.03393(16) 0.00145(14) 0.01129(11) 0.00454(13)
Cl1 0.0603(6) 0.0497(5) 0.0536(6) 0.0137(5) 0.0209(5) 0.0121(5)
N1 0.0432(18) 0.0507(18) 0.0402(19) 0.0012(15) 0.0067(15) -0.0002(14)
N2 0.057(2) 0.0467(18) 0.042(2) -0.0073(15) 0.0098(16) -0.0043(15)
N3 0.0453(17) 0.0387(16) 0.0382(18) 0.0033(14) 0.0134(14) 0.0049(13)
N4 0.0416(16) 0.0460(17) 0.0392(18) -0.0040(15) 0.0101(14) 0.0046(14)
N5 0.0382(16) 0.0480(18) 0.0424(19) -0.0019(15) 0.0120(14) 0.0048(14)
N6 0.0499(18) 0.0493(18) 0.046(2) 0.0030(16) 0.0089(16) 0.0083(15)
N7 0.0411(16) 0.0439(17) 0.0377(18) -0.0001(14) 0.0059(14) 0.0037(14)
C1 0.047(2) 0.069(3) 0.064(3) -0.001(2) 0.010(2) -0.004(2)
C2 0.053(3) 0.092(4) 0.085(4) -0.002(3) 0.005(3) -0.011(3)
C3 0.077(3) 0.082(3) 0.071(4) -0.014(3) -0.006(3) -0.016(3)
C4 0.069(3) 0.068(3) 0.055(3) -0.014(2) 0.007(2) -0.009(2)
C5 0.054(2) 0.045(2) 0.043(2) -0.0026(19) 0.0089(19) -0.0035(18)
C6 0.042(2) 0.0393(18) 0.041(2) 0.0012(17) 0.0146(17) 0.0055(16)
C7 0.056(2) 0.048(2) 0.055(3) 0.002(2) 0.023(2) 0.0066(19)
C8 0.057(3) 0.057(3) 0.079(3) 0.010(2) 0.038(2) 0.011(2)
C9 0.043(2) 0.049(2) 0.086(3) 0.004(2) 0.019(2) 0.004(2)
C10 0.045(2) 0.050(2) 0.061(3) 0.001(2) 0.008(2) -0.0031(18)
C11 0.044(2) 0.038(2) 0.048(2) 0.0058(17) 0.0108(17) 0.0024(16)
C12 0.046(2) 0.045(2) 0.039(2) -0.0005(18) 0.0066(18) -0.0005(17)
C13 0.100(3) 0.056(3) 0.053(3) 0.002(2) -0.003(3) 0.016(2)
C14 0.162(5) 0.078(3) 0.042(3) 0.002(3) -0.010(3) 0.015(4)
C15 0.159(5) 0.086(4) 0.041(3) -0.017(3) 0.013(3) 0.004(4)
C16 0.104(4) 0.060(3) 0.056(3) -0.014(3) 0.013(3) 0.011(3)
C17 0.061(2) 0.049(2) 0.044(3) 0.0009(19) 0.011(2) 0.0015(19)
C18 0.062(3) 0.061(2) 0.048(3) 0.003(2) 0.025(2) 0.006(2)
C19 0.085(3) 0.077(3) 0.055(3) -0.002(3) 0.039(3) 0.004(3)
C20 0.075(3) 0.074(3) 0.072(3) -0.013(3) 0.037(3) 0.017(2)
C21 0.062(3) 0.054(2) 0.071(3) 0.000(2) 0.024(2) 0.021(2)
C22 0.042(2) 0.056(2) 0.045(2) 0.002(2) 0.0111(18) 0.0093(18)
C23 0.068(3) 0.037(2) 0.035(2) 0.0024(17) 0.009(2) -0.0044(18)
C24 0.079(3) 0.076(3) 0.050(3) 0.011(3) -0.005(3) -0.015(2)
C25 0.134(5) 0.094(4) 0.047(3) 0.012(3) -0.012(3) -0.044(4)
C26 0.200(7) 0.072(3) 0.035(3) -0.005(3) 0.030(4) -0.043(4)
C27 0.137(5) 0.064(3) 0.076(4) 0.008(3) 0.065(4) -0.006(3)
C28 0.077(3) 0.054(2) 0.058(3) 0.008(2) 0.026(2) 0.001(2)
Cl2 0.0790(8) 0.0969(9) 0.0958(11) -0.0154(8) 0.0046(7) 0.0116(7)
O1 0.115(3) 0.092(3) 0.123(3) -0.010(2) 0.002(2) 0.018(2)
O2 0.175(4) 0.176(4) 0.156(5) -0.042(3) 0.061(4) -0.027(3)
O3 0.199(5) 0.270(7) 0.158(5) 0.020(5) 0.052(4) -0.045(5)
O4 0.105(3) 0.124(3) 0.163(4) 0.026(3) 0.026(3) -0.008(2)

loop_
_atom_type_symbol
_atom_type_description
_atom_type_scat_dispersion_real
_atom_type_scat_dispersion_imag
_atom_type_scat_source
C C 0.0033 0.0016 'International Tables Vol C Tables 4.2.6.8 and 6.1.1.4'
H H 0.0000 0.0000 'International Tables Vol C Tables 4.2.6.8 and 6.1.1.4'
N N 0.0061 0.0033 'International Tables Vol C Tables 4.2.6.8 and 6.1.1.4'
O O 0.0106 0.0060 'International Tables Vol C Tables 4.2.6.8 and 6.1.1.4'
Cl Cl 0.1484 0.1585 'International Tables Vol C Tables 4.2.6.8 and 6.1.1.4'
Rh Rh -1.1178 0.9187 'International Tables Vol C Tables 4.2.6.8 and 6.1.1.4'

loop_
_geom_angle_atom_site_label_1
_geom_angle_atom_site_label_2
_geom_angle_atom_site_label_3
_geom_angle
_geom_angle_site_symmetry_1
_geom_angle_site_symmetry_3
_geom_angle_publ_flag
N3 Rh1 N7 98.65(11) . . ?
N3 Rh1 N4 81.85(12) . . ?
N7 Rh1 N4 94.87(11) . . ?
N3 Rh1 N1 78.45(12) . . ?
N7 Rh1 N1 89.28(11) . . ?
N4 Rh1 N1 160.26(12) . . ?
N3 Rh1 N5 175.10(11) . . ?
N7 Rh1 N5 76.83(12) . . ?
N4 Rh1 N5 96.52(11) . . ?
N1 Rh1 N5 103.21(11) . . ?
N3 Rh1 Cl1 88.55(8) . . ?
N7 Rh1 Cl1 172.06(8) . . ?
N4 Rh1 Cl1 89.43(8) . . ?
N1 Rh1 Cl1 88.89(8) . . ?
N5 Rh1 Cl1 96.07(9) . . ?
C1 N1 C5 119.3(3) . . ?
C1 N1 Rh1 130.8(3) . . ?
C5 N1 Rh1 109.9(2) . . ?
N3 N2 C5 110.4(3) . . ?
N2 N3 C6 123.1(3) . . ?
N2 N3 Rh1 121.6(2) . . ?
C6 N3 Rh1 115.3(2) . . ?
C11 N4 C12 122.3(3) . . ?
C11 N4 Rh1 110.3(2) . . ?
C12 N4 Rh1 124.8(2) . . ?
C18 N5 C22 119.1(3) . . ?
C18 N5 Rh1 128.9(3) . . ?
C22 N5 Rh1 111.7(2) . . ?
N7 N6 C22 113.6(3) . . ?
N6 N7 C23 114.9(3) . . ?
N6 N7 Rh1 119.3(2) . . ?
C23 N7 Rh1 124.6(2) . . ?
N1 C1 C2 121.7(4) . . ?
C3 C2 C1 119.1(4) . . ?
C2 C3 C4 119.9(4) . . ?
C5 C4 C3 118.8(4) . . ?
N1 C5 C4 121.1(4) . . ?
N1 C5 N2 119.7(3) . . ?
C4 C5 N2 119.2(4) . . ?
N3 C6 C7 123.6(3) . . ?
N3 C6 C11 113.9(3) . . ?
C7 C6 C11 122.5(3) . . ?
C8 C7 C6 119.0(4) . . ?
C7 C8 C9 119.9(4) . . ?
C10 C9 C8 122.3(4) . . ?
C9 C10 C11 119.9(4) . . ?
N4 C11 C6 118.4(3) . . ?
N4 C11 C10 125.2(3) . . ?
C6 C11 C10 116.4(3) . . ?
C13 C12 C17 119.5(4) . . ?
C13 C12 N4 121.1(3) . . ?
C17 C12 N4 119.3(3) . . ?
C12 C13 C14 119.9(4) . . ?
C15 C14 C13 119.9(5) . . ?
C16 C15 C14 120.1(5) . . ?
C15 C16 C17 120.0(4) . . ?
C16 C17 C12 120.5(4) . . ?
N5 C18 C19 120.7(4) . . ?
C20 C19 C18 120.6(4) . . ?
C19 C20 C21 119.5(4) . . ?
C20 C21 C22 117.8(4) . . ?
N5 C22 N6 117.8(3) . . ?
N5 C22 C21 122.3(4) . . ?
N6 C22 C21 119.8(4) . . ?
C28 C23 C24 121.6(4) . . ?
C28 C23 N7 119.0(3) . . ?
C24 C23 N7 119.3(4) . . ?
C25 C24 C23 119.1(5) . . ?
C26 C25 C24 120.6(5) . . ?
C25 C26 C27 121.5(5) . . ?
C26 C27 C28 119.6(5) . . ?
C27 C28 C23 117.6(4) . . ?

loop_
_geom_bond_atom_site_label_1
_geom_bond_atom_site_label_2
_geom_bond_distance
_geom_bond_site_symmetry_2
_geom_bond_publ_flag
Rh1 N3 1.941(3) . ?
Rh1 N7 2.011(3) . ?
Rh1 N4 2.045(3) . ?
Rh1 N1 2.047(3) . ?
Rh1 N5 2.052(3) . ?
Rh1 Cl1 2.3337(9) . ?
N1 C1 1.318(4) . ?
N1 C5 1.366(4) . ?
N2 N3 1.298(4) . ?
N2 C5 1.394(4) . ?
N3 C6 1.366(4) . ?
N4 C11 1.342(4) . ?
N4 C12 1.423(4) . ?
N5 C18 1.333(4) . ?
N5 C22 1.356(4) . ?
N6 N7 1.266(4) . ?
N6 C22 1.379(4) . ?
N7 C23 1.433(4) . ?
C1 C2 1.388(5) . ?
C2 C3 1.362(6) . ?
C3 C4 1.375(5) . ?
C4 C5 1.375(5) . ?
C6 C7 1.405(5) . ?
C6 C11 1.416(5) . ?
C7 C8 1.355(5) . ?
C8 C9 1.407(6) . ?
C9 C10 1.357(5) . ?
C10 C11 1.429(5) . ?
C12 C13 1.364(5) . ?
C12 C17 1.374(5) . ?
C13 C14 1.380(6) . ?
C14 C15 1.375(6) . ?
C15 C16 1.352(6) . ?
C16 C17 1.373(5) . ?
C18 C19 1.381(5) . ?
C19 C20 1.366(5) . ?
C20 C21 1.375(5) . ?
C21 C22 1.389(5) . ?
C23 C28 1.390(5) . ?
C23 C24 1.391(5) . ?
C24 C25 1.355(6) . ?
C25 C26 1.347(7) . ?
C26 C27 1.386(7) . ?
C27 C28 1.389(6) . ?
